data_4028388
loop_
_publ_author_name
'Chris W. D. Gallop'
'Mariusz Bobin'
'Petra Hourani'
'Jessica Dwyer'
'S. Mark Roe'
'Eddy M. E. Viseux'

_publ_section_title
;
 Investigation of the Reductive Cleavage of BINAP and Application to the
 Rapid Synthesis of Phospholes
;
_journal_name_full 'Journal of Organic Chemistry'
_journal_page_first 6522
_journal_page_last 6528
_journal_paper_doi 10.1021/jo4006393
_journal_volume 78
_journal_year 2013
_chemical_absolute_configuration ad
_chemical_compound_source 'synthesis as described'
_chemical_formula_moiety 'C25 H19 O1 P1'
_chemical_formula_sum 'C25 H19 O P'
_chemical_formula_weight 366.37
_chemical_name_systematic
;
 ?
;
_space_group_IT_number 9
_symmetry_cell_setting monoclinic
_symmetry_Int_Tables_number 9
_symmetry_space_group_name_Hall 'C -2yc'
_symmetry_space_group_name_H-M 'C 1 c 1'
_atom_sites_solution_hydrogens geom
_atom_sites_solution_primary direct
_atom_sites_solution_secondary difmap
_audit_conform_dict_location ftp://ftp.iucr.org/pub/cif_core.dic
_audit_conform_dict_name cif_core.dic
_audit_conform_dict_version 2.4
_audit_creation_date 2012-08-22T09:50:32-00:00
_audit_creation_method 'WinGX routine CIF_UPDATE'
_cell_angle_alpha 90
_cell_angle_beta 102.734(2)
_cell_angle_gamma 90
_cell_formula_units_Z 4
_cell_length_a 21.6911(5)
_cell_length_b 11.2523(3)
_cell_length_c 7.7378(2)
_cell_measurement_reflns_used 8717
_cell_measurement_temperature 173(2)
_cell_measurement_theta_max 27.485
_cell_measurement_theta_min 0.998
_cell_measurement_wavelength 0.71073
_cell_volume 1842.15(8)
_computing_cell_refinement 'HKL Scalepack (Otwinowski & Minor 1997)'
_computing_data_collection 'Collect (Bruker AXS BV, 1997-2004)'
_computing_data_reduction 'HKL Denzo and Scalepack (Otwinowski & Minor 1997)'
_computing_molecular_graphics 'Ortep-3 for Windows (Farrugia, 1997)'
_computing_publication_material 'WinGX publication routines (Farrugia, 1999)'
_computing_structure_refinement 'SHELXL-97 (Sheldrick, 1997)'
_computing_structure_solution 'SHELXS-97 (Sheldrick, 1990)'
_diffrn_ambient_temperature 173(2)
_diffrn_detector 'CCD plate'
_diffrn_detector_area_resol_mean 9
_diffrn_measured_fraction_theta_full 0.994
_diffrn_measured_fraction_theta_max 0.994
_diffrn_measurement_device '95mm CCD camera on \k-goniostat'
_diffrn_measurement_device_type KappaCCD
_diffrn_measurement_method 'CCD rotation images, thick slices'
_diffrn_orient_matrix_type 'by Bruker AXS Collect from scalepack cell'
_diffrn_orient_matrix_UB_11 -0.319364E-1
_diffrn_orient_matrix_UB_12 0.40993E-1
_diffrn_orient_matrix_UB_13 0.54581E-1
_diffrn_orient_matrix_UB_21 0.259023E-1
_diffrn_orient_matrix_UB_22 -0.18433E-1
_diffrn_orient_matrix_UB_23 0.12073
_diffrn_orient_matrix_UB_31 0.233038E-1
_diffrn_orient_matrix_UB_32 0.766668E-1
_diffrn_orient_matrix_UB_33 -0.1568E-3
_diffrn_radiation_monochromator graphite
_diffrn_radiation_probe x-ray
_diffrn_radiation_type MoK\a
_diffrn_radiation_wavelength 0.71073
_diffrn_reflns_av_R_equivalents 0.0402
_diffrn_reflns_av_unetI/netI 0.0326
_diffrn_reflns_limit_h_max 28
_diffrn_reflns_limit_h_min -27
_diffrn_reflns_limit_k_max 14
_diffrn_reflns_limit_k_min -14
_diffrn_reflns_limit_l_max 9
_diffrn_reflns_limit_l_min -10
_diffrn_reflns_number 15037
_diffrn_reflns_theta_full 27.49
_diffrn_reflns_theta_max 27.49
_diffrn_reflns_theta_min 3.22
_diffrn_source 'Enraf Nonius FR590'
_exptl_absorpt_coefficient_mu 0.161
_exptl_absorpt_correction_T_max 0.9714
_exptl_absorpt_correction_T_min 0.9243
_exptl_absorpt_correction_type multi-scan
_exptl_absorpt_process_details
;
        [c.f. r.h. blessing, acta cryst. (1995), a51, 33-38]
;
_exptl_crystal_colour yellow
_exptl_crystal_density_diffrn 1.321
_exptl_crystal_description prism
_exptl_crystal_F_000 768
_exptl_crystal_size_max 0.4
_exptl_crystal_size_mid 0.3
_exptl_crystal_size_min 0.2
_refine_diff_density_max 0.18
_refine_diff_density_min -0.233
_refine_diff_density_rms 0.044
_refine_ls_abs_structure_details 'Flack H D (1983), Acta Cryst. A39, 876-881'
_refine_ls_abs_structure_Flack -0.02(6)
_refine_ls_extinction_method none
_refine_ls_goodness_of_fit_ref 1.042
_refine_ls_hydrogen_treatment constr
_refine_ls_matrix_type full
_refine_ls_number_parameters 244
_refine_ls_number_reflns 4113
_refine_ls_number_restraints 2
_refine_ls_restrained_S_all 1.042
_refine_ls_R_factor_all 0.0335
_refine_ls_R_factor_gt 0.0301
_refine_ls_shift/su_max 0
_refine_ls_shift/su_mean 0
_refine_ls_structure_factor_coef Fsqd
_refine_ls_weighting_details 'calc w=1/[\s^2^(Fo^2^)+(0.0447P)^2^+0.4178P] where P=(Fo^2^+2Fc^2^)/3'
_refine_ls_weighting_scheme calc
_refine_ls_wR_factor_gt 0.0738
_refine_ls_wR_factor_ref 0.076
_reflns_number_gt 3895
_reflns_number_total 4113
_reflns_threshold_expression >2sigma(I)
_cod_data_source_file jo4006393_si_003.cif
_cod_data_source_block V04CG43D
_cod_original_sg_symbol_H-M 'C c'
_cod_original_formula_sum 'C25 H19 O1 P1'
_cod_database_code 4028388

loop_
_symmetry_equiv_pos_as_xyz
'x, y, z'
'x, -y, z+1/2'
'x+1/2, y+1/2, z'
'x+1/2, -y+1/2, z+1/2'

loop_
_atom_site_label
_atom_site_type_symbol
_atom_site_fract_x
_atom_site_fract_y
_atom_site_fract_z
_atom_site_U_iso_or_equiv
_atom_site_adp_type
_atom_site_occupancy
_atom_site_symmetry_multiplicity
_atom_site_calc_flag
_atom_site_refinement_flags
C1 C 0.55178(7) 0.69645(13) 0.59880(19) 0.0236(3) Uani 1 1 d .
C2 C 0.55078(8) 0.57960(13) 0.5338(2) 0.0291(3) Uani 1 1 d .
H2 H 0.5118 0.5392 0.4942 0.035 Uiso 1 1 calc R
C3 C 0.60657(8) 0.52462(13) 0.5280(2) 0.0293(3) Uani 1 1 d .
H3 H 0.6062 0.4498 0.471 0.035 Uiso 1 1 calc R
C4 C 0.66491(7) 0.57934(13) 0.6072(2) 0.0252(3) Uani 1 1 d .
C5 C 0.72255(8) 0.51757(14) 0.6167(2) 0.0317(4) Uani 1 1 d .
H5 H 0.7223 0.4438 0.5568 0.038 Uiso 1 1 calc R
C6 C 0.77837(8) 0.56269(15) 0.7108(2) 0.0354(4) Uani 1 1 d .
H6 H 0.8167 0.521 0.7143 0.043 Uiso 1 1 calc R
C7 C 0.77915(7) 0.67097(15) 0.8028(2) 0.0314(3) Uani 1 1 d .
H7 H 0.8176 0.6989 0.8753 0.038 Uiso 1 1 calc R
C8 C 0.72494(7) 0.73618(14) 0.78830(19) 0.0240(3) Uani 1 1 d .
H8 H 0.7265 0.8098 0.8492 0.029 Uiso 1 1 calc R
C9 C 0.66628(7) 0.69549(12) 0.68354(19) 0.0218(3) Uani 1 1 d .
C10 C 0.60773(7) 0.76031(13) 0.65833(19) 0.0217(3) Uani 1 1 d .
C11 C 0.59571(7) 0.88940(13) 0.68886(18) 0.0221(3) Uani 1 1 d .
C12 C 0.63690(7) 0.98948(13) 0.69211(19) 0.0222(3) Uani 1 1 d .
C13 C 0.69731(7) 0.98554(13) 0.65241(19) 0.0243(3) Uani 1 1 d .
H13 H 0.7118 0.9131 0.6125 0.029 Uiso 1 1 calc R
C14 C 0.73555(8) 1.08360(15) 0.6701(2) 0.0300(3) Uani 1 1 d .
H14 H 0.7765 1.0778 0.6454 0.036 Uiso 1 1 calc R
C15 C 0.71457(8) 1.19297(15) 0.7246(2) 0.0333(4) Uani 1 1 d .
H15 H 0.7424 1.2591 0.7454 0.04 Uiso 1 1 calc R
C16 C 0.65446(9) 1.20390(13) 0.7474(2) 0.0311(4) Uani 1 1 d .
H16 H 0.6397 1.2792 0.7765 0.037 Uiso 1 1 calc R
C17 C 0.61340(7) 1.10412(13) 0.72835(19) 0.0251(3) Uani 1 1 d .
C18 C 0.55018(8) 1.11819(14) 0.7445(2) 0.0293(3) Uani 1 1 d .
H18 H 0.5357 1.1944 0.7708 0.035 Uiso 1 1 calc R
C19 C 0.50946(8) 1.02367(14) 0.7227(2) 0.0282(3) Uani 1 1 d .
H19 H 0.4663 1.0345 0.7262 0.034 Uiso 1 1 calc R
C20 C 0.53263(7) 0.91033(14) 0.69505(19) 0.0240(3) Uani 1 1 d .
C21 C 0.46441(7) 0.71468(14) 0.8237(2) 0.0285(3) Uani 1 1 d .
H21A H 0.4566 0.6287 0.8018 0.034 Uiso 1 1 calc R
H21B H 0.5006 0.723 0.9263 0.034 Uiso 1 1 calc R
C22 C 0.40587(8) 0.77069(15) 0.8705(2) 0.0342(4) Uani 1 1 d .
H22A H 0.3701 0.7664 0.7661 0.041 Uiso 1 1 calc R
H22B H 0.4144 0.8556 0.8998 0.041 Uiso 1 1 calc R
C23 C 0.38710(10) 0.70817(17) 1.0285(3) 0.0402(4) Uani 1 1 d .
H23A H 0.4196 0.7242 1.1375 0.048 Uiso 1 1 calc R
H23B H 0.3465 0.7413 1.0452 0.048 Uiso 1 1 calc R
C24 C 0.38054(8) 0.57883(17) 1.0012(2) 0.0356(4) Uani 1 1 d .
C25 C 0.37705(9) 0.47626(19) 0.9713(3) 0.0410(4) Uani 1 1 d .
H25 H 0.3742 0.3934 0.9471 0.049 Uiso 1 1 calc R
O1 O 0.42989(5) 0.79678(10) 0.48007(15) 0.0322(3) Uani 1 1 d .
P1 P 0.485141(18) 0.78079(3) 0.63125(4) 0.02437(10) Uani 1 1 d .

loop_
_atom_site_aniso_label
_atom_site_aniso_U_11
_atom_site_aniso_U_22
_atom_site_aniso_U_33
_atom_site_aniso_U_23
_atom_site_aniso_U_13
_atom_site_aniso_U_12
C1 0.0199(7) 0.0274(7) 0.0235(7) 0.0012(5) 0.0046(6) 0.0012(5)
C2 0.0276(7) 0.0263(7) 0.0323(8) -0.0043(6) 0.0045(6) -0.0059(6)
C3 0.0357(8) 0.0212(7) 0.0322(8) -0.0041(6) 0.0103(7) -0.0021(6)
C4 0.0284(7) 0.0231(7) 0.0259(7) 0.0013(6) 0.0100(6) 0.0010(6)
C5 0.0352(9) 0.0233(7) 0.0410(9) 0.0015(6) 0.0181(7) 0.0052(6)
C6 0.0279(8) 0.0329(8) 0.0488(10) 0.0100(7) 0.0155(7) 0.0088(7)
C7 0.0220(7) 0.0342(8) 0.0379(9) 0.0103(7) 0.0066(6) 0.0000(6)
C8 0.0220(7) 0.0252(7) 0.0253(7) 0.0025(6) 0.0065(6) -0.0013(5)
C9 0.0210(7) 0.0232(7) 0.0225(7) 0.0020(5) 0.0079(5) 0.0016(5)
C10 0.0220(7) 0.0242(7) 0.0197(7) 0.0004(5) 0.0063(5) 0.0012(5)
C11 0.0230(7) 0.0250(7) 0.0179(6) -0.0007(5) 0.0035(5) 0.0020(5)
C12 0.0272(7) 0.0217(7) 0.0165(6) -0.0005(5) 0.0020(5) 0.0009(5)
C13 0.0268(7) 0.0239(7) 0.0219(7) 0.0023(5) 0.0049(6) 0.0005(6)
C14 0.0295(7) 0.0322(8) 0.0275(8) 0.0063(6) 0.0049(6) -0.0039(6)
C15 0.0404(9) 0.0258(8) 0.0317(8) 0.0030(6) 0.0038(7) -0.0079(7)
C16 0.0451(9) 0.0216(7) 0.0256(8) 0.0001(6) 0.0058(7) 0.0015(6)
C17 0.0327(8) 0.0242(7) 0.0173(6) 0.0003(5) 0.0029(6) 0.0032(6)
C18 0.0367(8) 0.0256(8) 0.0252(8) -0.0015(6) 0.0059(6) 0.0091(6)
C19 0.0274(7) 0.0313(8) 0.0264(8) 0.0014(6) 0.0069(6) 0.0075(6)
C20 0.0231(7) 0.0263(7) 0.0226(7) 0.0001(6) 0.0051(5) 0.0015(5)
C21 0.0247(7) 0.0342(8) 0.0274(8) 0.0009(6) 0.0076(6) -0.0002(6)
C22 0.0314(8) 0.0349(9) 0.0395(9) -0.0002(7) 0.0146(7) 0.0028(7)
C23 0.0382(9) 0.0506(11) 0.0376(10) -0.0044(8) 0.0205(8) -0.0002(8)
C24 0.0273(8) 0.0508(11) 0.0309(8) 0.0061(7) 0.0109(6) -0.0018(7)
C25 0.0345(9) 0.0483(11) 0.0416(10) 0.0086(8) 0.0114(8) -0.0020(8)
O1 0.0223(5) 0.0401(6) 0.0321(6) 0.0031(5) 0.0018(5) 0.0000(4)
P1 0.01917(16) 0.02775(19) 0.02589(19) 0.00038(16) 0.00433(13) -0.00004(16)

loop_
_atom_type_symbol
_atom_type_description
_atom_type_scat_dispersion_real
_atom_type_scat_dispersion_imag
_atom_type_scat_source
C C 0.0033 0.0016 'International Tables Vol C Tables 4.2.6.8 and 6.1.1.4'
H H 0 0 'International Tables Vol C Tables 4.2.6.8 and 6.1.1.4'
O O 0.0106 0.006 'International Tables Vol C Tables 4.2.6.8 and 6.1.1.4'
P P 0.1023 0.0942 'International Tables Vol C Tables 4.2.6.8 and 6.1.1.4'

loop_
_geom_angle_atom_site_label_1
_geom_angle_atom_site_label_2
_geom_angle_atom_site_label_3
_geom_angle
C10 C1 C2 122.83(14)
C10 C1 P1 110.48(11)
C2 C1 P1 126.58(12)
C3 C2 C1 119.37(14)
C3 C2 H2 120.3
C1 C2 H2 120.3
C2 C3 C4 120.04(14)
C2 C3 H3 120
C4 C3 H3 120
C5 C4 C3 120.12(14)
C5 C4 C9 119.22(14)
C3 C4 C9 120.62(14)
C6 C5 C4 120.88(15)
C6 C5 H5 119.6
C4 C5 H5 119.6
C5 C6 C7 120.08(14)
C5 C6 H6 120
C7 C6 H6 120
C8 C7 C6 120.50(15)
C8 C7 H7 119.7
C6 C7 H7 119.7
C7 C8 C9 121.14(15)
C7 C8 H8 119.4
C9 C8 H8 119.4
C8 C9 C4 117.55(13)
C8 C9 C10 124.37(13)
C4 C9 C10 117.97(13)
C1 C10 C9 117.38(14)
C1 C10 C11 112.35(13)
C9 C10 C11 130.27(13)
C20 C11 C12 118.50(13)
C20 C11 C10 111.88(13)
C12 C11 C10 129.22(13)
C13 C12 C11 125.19(13)
C13 C12 C17 117.20(13)
C11 C12 C17 117.50(13)
C14 C13 C12 121.62(14)
C14 C13 H13 119.2
C12 C13 H13 119.2
C13 C14 C15 120.37(15)
C13 C14 H14 119.8
C15 C14 H14 119.8
C16 C15 C14 120.02(15)
C16 C15 H15 120
C14 C15 H15 120
C15 C16 C17 120.83(15)
C15 C16 H16 119.6
C17 C16 H16 119.6
C18 C17 C16 120.05(14)
C18 C17 C12 120.71(14)
C16 C17 C12 119.24(14)
C19 C18 C17 120.96(14)
C19 C18 H18 119.5
C17 C18 H18 119.5
C18 C19 C20 118.78(15)
C18 C19 H19 120.6
C20 C19 H19 120.6
C11 C20 C19 122.92(14)
C11 C20 P1 111.16(11)
C19 C20 P1 125.30(12)
C22 C21 P1 113.28(11)
C22 C21 H21A 108.9
P1 C21 H21A 108.9
C22 C21 H21B 108.9
P1 C21 H21B 108.9
H21A C21 H21B 107.7
C21 C22 C23 112.18(14)
C21 C22 H22A 109.2
C23 C22 H22A 109.2
C21 C22 H22B 109.2
C23 C22 H22B 109.2
H22A C22 H22B 107.9
C24 C23 C22 111.83(15)
C24 C23 H23A 109.2
C22 C23 H23A 109.2
C24 C23 H23B 109.2
C22 C23 H23B 109.2
H23A C23 H23B 107.9
C25 C24 C23 176.04(19)
C24 C25 H25 180
O1 P1 C20 115.64(7)
O1 P1 C1 119.21(7)
C20 P1 C1 92.12(7)
O1 P1 C21 113.17(7)
C20 P1 C21 109.89(7)
C1 P1 C21 104.61(7)

loop_
_geom_bond_atom_site_label_1
_geom_bond_atom_site_label_2
_geom_bond_distance
C1 C10 1.398(2)
C1 C2 1.406(2)
C1 P1 1.7925(15)
C2 C3 1.368(2)
C2 H2 0.95
C3 C4 1.419(2)
C3 H3 0.95
C4 C5 1.418(2)
C4 C9 1.432(2)
C5 C6 1.366(2)
C5 H5 0.95
C6 C7 1.409(3)
C6 H6 0.95
C7 C8 1.370(2)
C7 H7 0.95
C8 C9 1.4252(19)
C8 H8 0.95
C9 C10 1.440(2)
C10 C11 1.504(2)
C11 C20 1.400(2)
C11 C12 1.434(2)
C12 C13 1.411(2)
C12 C17 1.437(2)
C13 C14 1.369(2)
C13 H13 0.95
C14 C15 1.409(2)
C14 H14 0.95
C15 C16 1.360(3)
C15 H15 0.95
C16 C17 1.421(2)
C16 H16 0.95
C17 C18 1.413(2)
C18 C19 1.369(2)
C18 H18 0.95
C19 C20 1.404(2)
C19 H19 0.95
C20 P1 1.7903(15)
C21 C22 1.531(2)
C21 P1 1.8082(16)
C21 H21A 0.99
C21 H21B 0.99
C22 C23 1.541(2)
C22 H22A 0.99
C22 H22B 0.99
C23 C24 1.473(3)
C23 H23A 0.99
C23 H23B 0.99
C24 C25 1.176(3)
C25 H25 0.95
O1 P1 1.4896(11)
